data_4320516
loop_
_publ_author_name
'Jaehong Han'
'Markos Koutmos'
'Saleem Al Ahmad'
'Dimitri Coucouvanis'

_publ_contact_author 'Dimitri Coucouvanis'
_publ_contact_author_address
;
  Dimitri Coucouvanis
  Department of Chemistry
  The University of Michigan
  Ann Arbor, MI 48109
  USA
;
_publ_contact_author_email dcouc@umich.edu
_publ_section_title
;
 Rational Synthesis of High Nuclearity Mo/Fe/S Clusters: The Reductive
 Coupling Approach in the Convenient Synthesis of (Cl4-cat)2Mo2Fe6S8(PR3)6
 [R = Et, nPr, nBu] and the New
 [(Cl4-cat)2Mo2Fe2S3O(PEt3)3Cl].1/2(Fe(PEt3)2(MeCN)4) and
 (Cl4-cat)2Mo2Fe3S5(PEt3)5 Clusters
;
_journal_name_full 'Inorganic Chemistry'
_journal_page_first 5985
_journal_page_last 5999
_journal_paper_doi 10.1021/ic0104914
_journal_volume 40
_journal_year 2001
_chemical_formula_sum 'C68 H82 B2 Fe N4 P2'
_chemical_formula_weight 1094.79
_chemical_name_common (BPh4)[Fe(PEt3)2(MeCN)4]
_chemical_name_systematic
;
?
;
_space_group_IT_number 2
_symmetry_cell_setting triclinic
_symmetry_space_group_name_Hall '-P 1'
_symmetry_space_group_name_H-M 'P -1'
_atom_sites_solution_hydrogens geom
_atom_sites_solution_primary direct
_atom_sites_solution_secondary difmap
_audit_creation_method SHELXL-97
_cell_angle_alpha 93.2090(10)
_cell_angle_beta 114.5760(10)
_cell_angle_gamma 116.6450(10)
_cell_formula_units_Z 1
_cell_length_a 12.0756(10)
_cell_length_b 12.2070(10)
_cell_length_c 13.4024(11)
_cell_measurement_temperature 158(2)
_cell_volume 1532.7(2)
_computing_structure_refinement 'SHELXL-97 (Sheldrick, 1997)'
_computing_structure_solution 'SHELXS-97 (Sheldrick, 1990)'
_diffrn_ambient_temperature 158(2)
_diffrn_measured_fraction_theta_full 0.990
_diffrn_measured_fraction_theta_max 0.990
_diffrn_radiation_monochromator graphite
_diffrn_radiation_source 'fine-focus sealed tube'
_diffrn_radiation_type MoK\a
_diffrn_radiation_wavelength 0.71073
_diffrn_reflns_av_R_equivalents 0.0253
_diffrn_reflns_av_sigmaI/netI 0.0376
_diffrn_reflns_limit_h_max 15
_diffrn_reflns_limit_h_min -13
_diffrn_reflns_limit_k_max 15
_diffrn_reflns_limit_k_min -15
_diffrn_reflns_limit_l_max 16
_diffrn_reflns_limit_l_min -16
_diffrn_reflns_number 15692
_diffrn_reflns_theta_full 26.41
_diffrn_reflns_theta_max 26.41
_diffrn_reflns_theta_min 1.75
_exptl_absorpt_coefficient_mu 0.342
_exptl_absorpt_correction_T_max 26.41
_exptl_absorpt_correction_T_min 1.75
_exptl_crystal_density_diffrn 1.186
_exptl_crystal_density_method 'not measured'
_exptl_crystal_F_000 584
_exptl_crystal_size_max 0.38
_exptl_crystal_size_mid 0.24
_exptl_crystal_size_min 0.20
_refine_diff_density_max 0.388
_refine_diff_density_min -0.447
_refine_diff_density_rms 0.049
_refine_ls_extinction_method none
_refine_ls_goodness_of_fit_ref 1.033
_refine_ls_hydrogen_treatment mixed
_refine_ls_matrix_type full
_refine_ls_number_parameters 349
_refine_ls_number_reflns 6225
_refine_ls_number_restraints 0
_refine_ls_restrained_S_all 1.033
_refine_ls_R_factor_all 0.0535
_refine_ls_R_factor_gt 0.0388
_refine_ls_shift/su_max 0.001
_refine_ls_shift/su_mean 0.000
_refine_ls_structure_factor_coef Fsqd
_refine_ls_weighting_details 'calc w=1/[\s^2^(Fo^2^)+(0.0503P)^2^+0.4966P] where P=(Fo^2^+2Fc^2^)/3'
_refine_ls_weighting_scheme calc
_refine_ls_wR_factor_gt 0.0943
_refine_ls_wR_factor_ref 0.0991
_reflns_number_gt 5010
_reflns_number_total 6225
_reflns_threshold_expression >2sigma(I)
_cod_data_source_file ic0104914_6.cif
_cod_data_source_block compound_IX
_cod_depositor_comments
;
The following automatic conversions were performed:

'_symmetry_cell_setting' value 'Triclinic' changed to 'triclinic'
according to the built-in table from CIF Core dictionary named
'cif_core.dic' version 2.4.1 from 2010-06-29.

Automatic conversion script
Id: cif_fix_values 1646 2011-03-28 12:23:43Z adriana 
;
_cod_database_code 4320516

loop_
_symmetry_equiv_pos_as_xyz
'x, y, z'
'-x, -y, -z'

loop_
_atom_site_label
_atom_site_type_symbol
_atom_site_fract_x
_atom_site_fract_y
_atom_site_fract_z
_atom_site_U_iso_or_equiv
_atom_site_adp_type
_atom_site_occupancy
_atom_site_symmetry_multiplicity
_atom_site_calc_flag
_atom_site_refinement_flags
_atom_site_disorder_assembly
_atom_site_disorder_group
Fe1 Fe 0.0000 0.0000 0.0000 0.01597(10) Uani 1 2 d S . .
P1 P 0.16082(5) 0.11157(4) 0.19253(4) 0.01839(12) Uani 1 1 d . . .
N1 N -0.15514(16) -0.02676(13) 0.02332(13) 0.0186(3) Uani 1 1 d . . .
N2 N -0.01527(15) -0.15634(14) 0.03152(13) 0.0194(3) Uani 1 1 d . . .
B1 B -0.4929(2) -0.75636(19) -0.25926(19) 0.0204(4) Uani 1 1 d . . .
C1 C -0.2479(2) -0.03678(16) 0.03426(16) 0.0205(4) Uani 1 1 d . . .
C2 C -0.3658(2) -0.0492(2) 0.0478(2) 0.0347(5) Uani 1 1 d . . .
H2A H -0.3478 -0.0540 0.1253 0.042 Uiso 1 1 calc R . .
H2B H -0.4541 -0.1275 -0.0091 0.042 Uiso 1 1 calc R . .
H2C H -0.3750 0.0255 0.0363 0.042 Uiso 1 1 calc R . .
C3 C -0.02201(19) -0.25044(17) 0.04562(17) 0.0223(4) Uani 1 1 d . . .
C4 C -0.0332(2) -0.37140(19) 0.0616(2) 0.0360(5) Uani 1 1 d . . .
H4A H -0.0378 -0.3810 0.1321 0.043 Uiso 1 1 calc R . .
H4B H 0.0504 -0.3717 0.0677 0.043 Uiso 1 1 calc R . .
H4C H -0.1197 -0.4428 -0.0043 0.043 Uiso 1 1 calc R . .
C5 C 0.0866(2) 0.09579(18) 0.28899(17) 0.0263(4) Uani 1 1 d . . .
H5A H 0.1637 0.1558 0.3664 0.032 Uiso 1 1 calc R . .
H5B H 0.0145 0.1214 0.2609 0.032 Uiso 1 1 calc R . .
C6 C 0.0172(2) -0.0399(2) 0.29896(19) 0.0336(5) Uani 1 1 d . . .
H6A H -0.0203 -0.0416 0.3516 0.040 Uiso 1 1 calc R . .
H6B H 0.0883 -0.0653 0.3287 0.040 Uiso 1 1 calc R . .
H6C H -0.0610 -0.0999 0.2230 0.040 Uiso 1 1 calc R . .
C7 C 0.2941(2) 0.06606(18) 0.25499(17) 0.0241(4) Uani 1 1 d . . .
H7A H 0.2442 -0.0267 0.2474 0.029 Uiso 1 1 calc R . .
H7B H 0.3431 0.0787 0.2093 0.029 Uiso 1 1 calc R . .
C8 C 0.4071(2) 0.1390(2) 0.38121(18) 0.0332(5) Uani 1 1 d . . .
H8A H 0.4732 0.1078 0.4063 0.040 Uiso 1 1 calc R . .
H8B H 0.3607 0.1252 0.4282 0.040 Uiso 1 1 calc R . .
H8C H 0.4598 0.2310 0.3900 0.040 Uiso 1 1 calc R . .
C9 C 0.2670(2) 0.28604(17) 0.22474(17) 0.0263(4) Uani 1 1 d . . .
H9A H 0.2014 0.3186 0.1955 0.032 Uiso 1 1 calc R . .
H9B H 0.3251 0.3248 0.3092 0.032 Uiso 1 1 calc R . .
C10 C 0.3662(2) 0.33112(18) 0.17363(19) 0.0321(5) Uani 1 1 d . . .
H10A H 0.4187 0.4251 0.1947 0.039 Uiso 1 1 calc R . .
H10B H 0.3097 0.2954 0.0897 0.039 Uiso 1 1 calc R . .
H10C H 0.4337 0.3018 0.2037 0.039 Uiso 1 1 calc R . .
C11 C -0.40738(19) -0.70178(16) -0.11607(16) 0.0218(4) Uani 1 1 d . . .
C12 C -0.4298(2) -0.62739(17) -0.05107(17) 0.0256(4) Uani 1 1 d . . .
H12A H -0.4951 -0.6012 -0.0907 0.031 Uiso 1 1 calc R . .
C13 C -0.3604(2) -0.59035(19) 0.06899(18) 0.0315(5) Uani 1 1 d . . .
H13A H -0.3799 -0.5408 0.1088 0.038 Uiso 1 1 calc R . .
C14 C -0.2636(2) -0.62531(19) 0.13030(18) 0.0332(5) Uani 1 1 d . . .
H14A H -0.2182 -0.6024 0.2118 0.040 Uiso 1 1 calc R . .
C15 C -0.2342(2) -0.69453(18) 0.07021(18) 0.0312(5) Uani 1 1 d . . .
H15A H -0.1664 -0.7178 0.1108 0.037 Uiso 1 1 calc R . .
C16 C -0.3034(2) -0.73010(17) -0.04919(17) 0.0256(4) Uani 1 1 d . . .
H16A H -0.2793 -0.7759 -0.0878 0.031 Uiso 1 1 calc R . .
C17 C -0.36822(19) -0.71960(17) -0.29483(16) 0.0205(4) Uani 1 1 d . . .
C18 C -0.2648(2) -0.58946(18) -0.26707(17) 0.0262(4) Uani 1 1 d . . .
H18A H -0.2660 -0.5259 -0.2241 0.031 Uiso 1 1 calc R . .
C19 C -0.1614(2) -0.5501(2) -0.29963(19) 0.0325(5) Uani 1 1 d . . .
H19A H -0.0955 -0.4612 -0.2807 0.039 Uiso 1 1 calc R . .
C20 C -0.1541(2) -0.6410(2) -0.36015(19) 0.0350(5) Uani 1 1 d . . .
H20A H -0.0834 -0.6148 -0.3827 0.042 Uiso 1 1 calc R . .
C21 C -0.2519(2) -0.7704(2) -0.38695(18) 0.0312(5) Uani 1 1 d . . .
H21A H -0.2478 -0.8337 -0.4274 0.037 Uiso 1 1 calc R . .
C22 C -0.3558(2) -0.80736(18) -0.35459(16) 0.0243(4) Uani 1 1 d . . .
H22A H -0.4216 -0.8964 -0.3740 0.029 Uiso 1 1 calc R . .
C23 C -0.58742(19) -0.69071(16) -0.31934(16) 0.0209(4) Uani 1 1 d . . .
C24 C -0.5753(2) -0.62755(17) -0.40239(16) 0.0240(4) Uani 1 1 d . . .
H24A H -0.5080 -0.6209 -0.4247 0.029 Uiso 1 1 calc R . .
C25 C -0.6578(2) -0.57432(18) -0.45319(18) 0.0297(5) Uani 1 1 d . . .
H25A H -0.6455 -0.5323 -0.5086 0.036 Uiso 1 1 calc R . .
C26 C -0.7572(2) -0.58217(19) -0.42364(18) 0.0326(5) Uani 1 1 d . . .
H26A H -0.8122 -0.5445 -0.4571 0.039 Uiso 1 1 calc R . .
C27 C -0.7755(2) -0.64613(19) -0.34424(18) 0.0303(5) Uani 1 1 d . . .
H27A H -0.8447 -0.6540 -0.3239 0.036 Uiso 1 1 calc R . .
C28 C -0.6923(2) -0.69884(17) -0.29445(17) 0.0247(4) Uani 1 1 d . . .
H28A H -0.7074 -0.7427 -0.2407 0.030 Uiso 1 1 calc R . .
C29 C -0.60392(19) -0.91482(16) -0.29973(16) 0.0212(4) Uani 1 1 d . . .
C30 C -0.7502(2) -0.97628(18) -0.37778(17) 0.0256(4) Uani 1 1 d . . .
H30A H -0.7870 -0.9260 -0.4133 0.031 Uiso 1 1 calc R . .
C31 C -0.8446(2) -1.10791(19) -0.40598(19) 0.0322(5) Uani 1 1 d . . .
H31A H -0.9433 -1.1443 -0.4577 0.039 Uiso 1 1 calc R . .
C32 C -0.7949(2) -1.18504(18) -0.35898(18) 0.0320(5) Uani 1 1 d . . .
H32A H -0.8588 -1.2742 -0.3766 0.038 Uiso 1 1 calc R . .
C33 C -0.6505(2) -1.13036(18) -0.28591(19) 0.0300(5) Uani 1 1 d . . .
H33A H -0.6139 -1.1826 -0.2552 0.036 Uiso 1 1 calc R . .
C34 C -0.5582(2) -0.99846(17) -0.25712(17) 0.0250(4) Uani 1 1 d . . .
H34A H -0.4596 -0.9633 -0.2061 0.030 Uiso 1 1 calc R . .

loop_
_atom_site_aniso_label
_atom_site_aniso_U_11
_atom_site_aniso_U_22
_atom_site_aniso_U_33
_atom_site_aniso_U_23
_atom_site_aniso_U_13
_atom_site_aniso_U_12
Fe1 0.01547(18) 0.01283(18) 0.0207(2) 0.00613(14) 0.01067(16) 0.00648(14)
P1 0.0179(2) 0.0157(2) 0.0205(3) 0.00543(19) 0.0101(2) 0.00744(19)
N1 0.0191(8) 0.0154(7) 0.0192(8) 0.0058(6) 0.0093(7) 0.0074(6)
N2 0.0163(7) 0.0183(8) 0.0210(8) 0.0055(6) 0.0093(7) 0.0069(6)
B1 0.0192(10) 0.0175(10) 0.0222(11) 0.0062(8) 0.0110(9) 0.0070(8)
C1 0.0221(9) 0.0177(9) 0.0215(10) 0.0071(7) 0.0118(8) 0.0091(7)
C2 0.0317(11) 0.0387(12) 0.0498(14) 0.0195(11) 0.0302(11) 0.0203(10)
C3 0.0172(9) 0.0193(9) 0.0261(11) 0.0072(8) 0.0101(8) 0.0068(7)
C4 0.0350(12) 0.0219(10) 0.0471(14) 0.0164(10) 0.0160(11) 0.0150(9)
C5 0.0255(10) 0.0311(11) 0.0220(10) 0.0062(8) 0.0137(9) 0.0129(9)
C6 0.0322(11) 0.0391(12) 0.0316(12) 0.0163(10) 0.0214(10) 0.0142(10)
C7 0.0217(9) 0.0238(10) 0.0244(11) 0.0057(8) 0.0088(9) 0.0124(8)
C8 0.0282(11) 0.0360(12) 0.0261(11) 0.0020(9) 0.0056(9) 0.0178(9)
C9 0.0280(10) 0.0158(9) 0.0255(11) 0.0021(8) 0.0107(9) 0.0070(8)
C10 0.0293(11) 0.0194(10) 0.0332(12) 0.0047(9) 0.0150(10) 0.0027(8)
C11 0.0199(9) 0.0152(9) 0.0257(10) 0.0081(8) 0.0129(8) 0.0041(7)
C12 0.0259(10) 0.0218(10) 0.0270(11) 0.0067(8) 0.0147(9) 0.0093(8)
C13 0.0335(11) 0.0253(10) 0.0280(12) 0.0036(9) 0.0183(10) 0.0073(9)
C14 0.0323(11) 0.0252(10) 0.0224(11) 0.0074(9) 0.0107(9) 0.0028(9)
C15 0.0255(10) 0.0239(10) 0.0308(12) 0.0130(9) 0.0084(9) 0.0074(8)
C16 0.0236(10) 0.0199(9) 0.0288(11) 0.0086(8) 0.0128(9) 0.0078(8)
C17 0.0190(9) 0.0232(9) 0.0191(10) 0.0108(8) 0.0088(8) 0.0109(8)
C18 0.0226(10) 0.0237(10) 0.0289(11) 0.0103(8) 0.0114(9) 0.0105(8)
C19 0.0218(10) 0.0326(11) 0.0366(13) 0.0187(10) 0.0133(10) 0.0095(9)
C20 0.0247(11) 0.0525(14) 0.0338(12) 0.0238(11) 0.0191(10) 0.0191(10)
C21 0.0339(11) 0.0458(13) 0.0266(11) 0.0163(10) 0.0186(10) 0.0261(10)
C22 0.0258(10) 0.0271(10) 0.0217(10) 0.0106(8) 0.0120(9) 0.0144(8)
C23 0.0200(9) 0.0138(8) 0.0208(10) 0.0016(7) 0.0079(8) 0.0051(7)
C24 0.0225(10) 0.0198(9) 0.0233(10) 0.0045(8) 0.0096(9) 0.0080(8)
C25 0.0307(11) 0.0241(10) 0.0257(11) 0.0086(8) 0.0088(9) 0.0125(9)
C26 0.0294(11) 0.0285(11) 0.0312(12) 0.0047(9) 0.0049(10) 0.0183(9)
C27 0.0214(10) 0.0286(11) 0.0324(12) 0.0006(9) 0.0089(9) 0.0115(9)
C28 0.0209(9) 0.0221(9) 0.0250(11) 0.0049(8) 0.0105(9) 0.0077(8)
C29 0.0251(10) 0.0196(9) 0.0218(10) 0.0065(8) 0.0166(9) 0.0093(8)
C30 0.0250(10) 0.0224(10) 0.0263(11) 0.0054(8) 0.0123(9) 0.0104(8)
C31 0.0253(10) 0.0253(10) 0.0341(12) 0.0029(9) 0.0131(10) 0.0064(9)
C32 0.0379(12) 0.0173(9) 0.0346(12) 0.0047(9) 0.0227(10) 0.0058(9)
C33 0.0408(12) 0.0226(10) 0.0349(12) 0.0142(9) 0.0244(11) 0.0168(9)
C34 0.0251(10) 0.0227(10) 0.0276(11) 0.0088(8) 0.0152(9) 0.0106(8)

loop_
_atom_type_symbol
_atom_type_description
_atom_type_scat_dispersion_real
_atom_type_scat_dispersion_imag
_atom_type_scat_source
C C 0.0033 0.0016 'International Tables Vol C Tables 4.2.6.8 and 6.1.1.4'
H H 0.0000 0.0000 'International Tables Vol C Tables 4.2.6.8 and 6.1.1.4'
B B 0.0013 0.0007 'International Tables Vol C Tables 4.2.6.8 and 6.1.1.4'
N N 0.0061 0.0033 'International Tables Vol C Tables 4.2.6.8 and 6.1.1.4'
P P 0.1023 0.0942 'International Tables Vol C Tables 4.2.6.8 and 6.1.1.4'
Fe Fe 0.3463 0.8444 'International Tables Vol C Tables 4.2.6.8 and 6.1.1.4'

loop_
_geom_angle_atom_site_label_1
_geom_angle_atom_site_label_2
_geom_angle_atom_site_label_3
_geom_angle
_geom_angle_site_symmetry_1
_geom_angle_site_symmetry_3
_geom_angle_publ_flag
N1 Fe1 N1 180.00(8) 2 . ?
N1 Fe1 N2 92.11(6) 2 2 ?
N1 Fe1 N2 87.89(6) . 2 ?
N1 Fe1 N2 87.89(6) 2 . ?
N1 Fe1 N2 92.11(6) . . ?
N2 Fe1 N2 180.00(17) 2 . ?
N1 Fe1 P1 90.86(5) 2 2 ?
N1 Fe1 P1 89.14(5) . 2 ?
N2 Fe1 P1 89.90(5) 2 2 ?
N2 Fe1 P1 90.10(5) . 2 ?
N1 Fe1 P1 89.14(5) 2 . ?
N1 Fe1 P1 90.86(5) . . ?
N2 Fe1 P1 90.10(5) 2 . ?
N2 Fe1 P1 89.90(5) . . ?
P1 Fe1 P1 180.00(3) 2 . ?
C7 P1 C5 104.60(9) . . ?
C7 P1 C9 103.80(9) . . ?
C5 P1 C9 102.27(9) . . ?
C7 P1 Fe1 112.90(6) . . ?
C5 P1 Fe1 116.59(7) . . ?
C9 P1 Fe1 115.17(7) . . ?
C1 N1 Fe1 175.73(14) . . ?
C3 N2 Fe1 175.95(15) . . ?
C17 B1 C23 110.85(15) . . ?
C17 B1 C29 111.71(15) . . ?
C23 B1 C29 108.22(15) . . ?
C17 B1 C11 105.76(14) . . ?
C23 B1 C11 111.73(15) . . ?
C29 B1 C11 108.57(14) . . ?
N1 C1 C2 179.8(2) . . ?
N2 C3 C4 178.9(2) . . ?
C6 C5 P1 113.73(14) . . ?
C8 C7 P1 115.85(13) . . ?
C10 C9 P1 114.69(13) . . ?
C12 C11 C16 114.05(18) . . ?
C12 C11 B1 125.63(17) . . ?
C16 C11 B1 120.32(16) . . ?
C13 C12 C11 123.01(19) . . ?
C14 C13 C12 120.5(2) . . ?
C13 C14 C15 118.5(2) . . ?
C14 C15 C16 120.36(19) . . ?
C15 C16 C11 123.44(19) . . ?
C22 C17 C18 114.94(17) . . ?
C22 C17 B1 125.63(16) . . ?
C18 C17 B1 119.41(16) . . ?
C19 C18 C17 123.00(19) . . ?
C18 C19 C20 120.02(19) . . ?
C21 C20 C19 118.86(19) . . ?
C20 C21 C22 120.0(2) . . ?
C21 C22 C17 123.15(18) . . ?
C28 C23 C24 114.40(17) . . ?
C28 C23 B1 121.72(16) . . ?
C24 C23 B1 123.83(16) . . ?
C25 C24 C23 122.78(18) . . ?
C26 C25 C24 120.56(19) . . ?
C25 C26 C27 118.80(19) . . ?
C26 C27 C28 119.90(19) . . ?
C27 C28 C23 123.53(18) . . ?
C30 C29 C34 114.09(17) . . ?
C30 C29 B1 123.36(16) . . ?
C34 C29 B1 122.56(17) . . ?
C31 C30 C29 123.27(19) . . ?
C32 C31 C30 120.2(2) . . ?
C31 C32 C33 118.82(18) . . ?
C32 C33 C34 120.09(19) . . ?
C33 C34 C29 123.37(19) . . ?

loop_
_geom_bond_atom_site_label_1
_geom_bond_atom_site_label_2
_geom_bond_distance
_geom_bond_site_symmetry_2
_geom_bond_publ_flag
Fe1 N1 1.9140(15) 2 ?
Fe1 N1 1.9140(15) . ?
Fe1 N2 1.9220(15) 2 ?
Fe1 N2 1.9220(15) . ?
Fe1 P1 2.3131(5) 2 ?
Fe1 P1 2.3131(5) . ?
P1 C7 1.8259(19) . ?
P1 C5 1.8302(19) . ?
P1 C9 1.8314(18) . ?
N1 C1 1.143(2) . ?
N2 C3 1.147(2) . ?
B1 C17 1.646(3) . ?
B1 C23 1.650(3) . ?
B1 C29 1.669(3) . ?
B1 C11 1.669(3) . ?
C1 C2 1.452(3) . ?
C3 C4 1.458(3) . ?
C5 C6 1.529(3) . ?
C7 C8 1.529(3) . ?
C9 C10 1.530(3) . ?
C11 C12 1.409(3) . ?
C11 C16 1.410(3) . ?
C12 C13 1.397(3) . ?
C13 C14 1.383(3) . ?
C14 C15 1.385(3) . ?
C15 C16 1.390(3) . ?
C17 C22 1.400(3) . ?
C17 C18 1.411(3) . ?
C18 C19 1.384(3) . ?
C19 C20 1.394(3) . ?
C20 C21 1.389(3) . ?
C21 C22 1.391(3) . ?
C23 C28 1.403(3) . ?
C23 C24 1.409(3) . ?
C24 C25 1.395(3) . ?
C25 C26 1.379(3) . ?
C26 C27 1.387(3) . ?
C27 C28 1.392(3) . ?
C29 C30 1.401(3) . ?
C29 C34 1.408(3) . ?
C30 C31 1.398(3) . ?
C31 C32 1.379(3) . ?
C32 C33 1.381(3) . ?
C33 C34 1.395(3) . ?
